data_7246975
loop_
_publ_author_name
'Andaloussi, Yassin H.'
'Bezrukov, Andrey A.'
'Sensharma, Debobroto'
'Zaworotko, Michael J.'

_publ_section_title
;
 Supramolecular isomerism and structural flexibility in coordination
 networks sustained by cadmium rod building blocks.
;
_journal_issue 29
_journal_name_full CrystEngComm
_journal_page_first 4175
_journal_page_last 4181
_journal_paper_doi 10.1039/d3ce00557g
_journal_volume 25
_journal_year 2023
_chemical_formula_moiety 'C20 H14 Cd N4 O8'
_chemical_formula_sum 'C20 H14 Cd N4 O8'
_chemical_formula_weight 550.75
_chemical_name_common Cd(PyImPr)2-hlz-beta
_chemical_name_systematic Catena-[bis(\b-(3,4-pyridinedicarboximido)propionato)-cadmium]
_space_group_crystal_system monoclinic
_space_group_IT_number 14
_space_group_name_Hall '-P 2ybc'
_space_group_name_H-M_alt 'P 1 21/c 1'
_atom_sites_solution_hydrogens geom
_atom_sites_solution_primary dual
_audit_creation_date 2022-01-10
_audit_creation_method
;
Olex2 1.5
(compiled 2021.12.09 svn.r5202d8cf for OlexSys, GUI svn.r6439)
;
_audit_update_record
;
2023-02-24 deposited with the CCDC.	2023-07-03 downloaded from the CCDC.
;
_cell_angle_alpha 90
_cell_angle_beta 97.893(2)
_cell_angle_gamma 90
_cell_formula_units_Z 2
_cell_length_a 4.9218(2)
_cell_length_b 18.3280(7)
_cell_length_c 10.9159(5)
_cell_measurement_reflns_used 9952
_cell_measurement_temperature 100.15
_cell_measurement_theta_max 72.68
_cell_measurement_theta_min 2.41
_cell_volume 975.36(7)
_computing_cell_refinement 'SAINT V8.40B (?, 2016)'
_computing_data_reduction 'SAINT V8.40B (?, 2016)'
_computing_molecular_graphics 'Olex2 1.5 (Dolomanov et al., 2009)'
_computing_publication_material 'Olex2 1.5 (Dolomanov et al., 2009)'
_computing_structure_refinement 'XL  (Sheldrick, 2008)'
_computing_structure_solution 'SHELXT 2018/2 (Sheldrick, 2018)'
_diffrn_ambient_temperature 100.15
_diffrn_measured_fraction_theta_full 0.993
_diffrn_measured_fraction_theta_max 0.989
_diffrn_measurement_device_type 'Bruker APEX-II CCD'
_diffrn_measurement_method '\f and \w scans'
_diffrn_radiation_type CuK\a
_diffrn_radiation_wavelength 1.54178
_diffrn_reflns_av_R_equivalents 0.0534
_diffrn_reflns_av_unetI/netI 0.0295
_diffrn_reflns_Laue_measured_fraction_full 0.993
_diffrn_reflns_Laue_measured_fraction_max 0.989
_diffrn_reflns_limit_h_max 6
_diffrn_reflns_limit_h_min -6
_diffrn_reflns_limit_k_max 22
_diffrn_reflns_limit_k_min -22
_diffrn_reflns_limit_l_max 13
_diffrn_reflns_limit_l_min -13
_diffrn_reflns_number 14024
_diffrn_reflns_point_group_measured_fraction_full 0.993
_diffrn_reflns_point_group_measured_fraction_max 0.989
_diffrn_reflns_theta_full 67.679
_diffrn_reflns_theta_max 72.676
_diffrn_reflns_theta_min 4.748
_diffrn_source_current 1.0
_diffrn_source_power 0.05
_diffrn_source_voltage 50.0
_diffrn_standards_number 0
_exptl_absorpt_coefficient_mu 9.521
_exptl_absorpt_correction_T_max 0.7536
_exptl_absorpt_correction_T_min 0.4016
_exptl_absorpt_correction_type multi-scan
_exptl_absorpt_process_details
;
SADABS-2016/2 (Bruker,2016/2) was used for absorption correction.
wR2(int) was 0.1521 before and 0.0975 after correction.
The Ratio of minimum to maximum transmission is 0.5329.
The \l/2 correction factor is Not present.
;
_exptl_crystal_colour 'dull colourless'
_exptl_crystal_colour_lustre dull
_exptl_crystal_colour_primary colourless
_exptl_crystal_density_diffrn 1.875
_exptl_crystal_description block
_exptl_crystal_F_000 548
_exptl_crystal_recrystallization_method 'Reactive crystallisation (Solvothermal)'
_exptl_crystal_size_max 0.32
_exptl_crystal_size_mid 0.11
_exptl_crystal_size_min 0.11
_refine_diff_density_max 1.502
_refine_diff_density_min -0.851
_refine_diff_density_rms 0.165
_refine_ls_extinction_method none
_refine_ls_goodness_of_fit_ref 1.323
_refine_ls_hydrogen_treatment constr
_refine_ls_matrix_type full
_refine_ls_number_parameters 151
_refine_ls_number_reflns 1915
_refine_ls_number_restraints 0
_refine_ls_restrained_S_all 1.323
_refine_ls_R_factor_all 0.0773
_refine_ls_R_factor_gt 0.0757
_refine_ls_shift/su_max 0.000
_refine_ls_shift/su_mean 0.000
_refine_ls_structure_factor_coef Fsqd
_refine_ls_weighting_details 'w=1/[\s^2^(Fo^2^)+14.2889P] where P=(Fo^2^+2Fc^2^)/3'
_refine_ls_weighting_scheme calc
_refine_ls_wR_factor_gt 0.1779
_refine_ls_wR_factor_ref 0.1785
_reflns_Friedel_coverage 0.000
_reflns_number_gt 1845
_reflns_number_total 1915
_reflns_threshold_expression 'I > 2\s(I)'
_cod_data_source_file d3ce00557g2.cif
_cod_data_source_block Cd(PyImPr)2-hlz-beta
_cod_depositor_comments 'Adding full bibliography for 7246974--7246977.cif.'
_cod_database_code 7246975
_shelx_shelxl_version_number 2014/7
_shelx_space_group_comment
;
The symmetry employed for this shelxl refinement is uniquely defined
by the following loop, which should always be used as a source of
symmetry information in preference to the above space-group names.
They are only intended as comments.
;
_olex2_refinement_description
;
1. Fixed Uiso
 At 1.2 times of:
  All C(H) groups, All C(H,H) groups
2.a Secondary CH2 refined with riding coordinates:
 C9(H9A,H9B), C8(H8A,H8B)
2.b Aromatic/amide H refined with riding coordinates:
 C5(H5), C1(H1), C4(H4)
;
_olex2_submission_special_instructions 'No special instructions were received'

loop_
_space_group_symop_operation_xyz
'x, y, z'
'-x, y+1/2, -z+1/2'
'-x, -y, -z'
'x, -y-1/2, z-1/2'

loop_
_atom_site_label
_atom_site_type_symbol
_atom_site_fract_x
_atom_site_fract_y
_atom_site_fract_z
_atom_site_U_iso_or_equiv
_atom_site_adp_type
_atom_site_occupancy
_atom_site_site_symmetry_order
_atom_site_calc_flag
_atom_site_refinement_flags_posn
_atom_site_refinement_flags_adp
_atom_site_refinement_flags_occupancy
_atom_site_disorder_assembly
_atom_site_disorder_group
Cd1 Cd -0.5000 0.0000 0.5000 0.0330(3) Uani 1 2 d S . P . .
O3 O -0.3109(12) 0.0211(3) 0.3231(6) 0.0363(14) Uani 1 1 d . . . . .
O2 O 0.2220(14) 0.0926(4) -0.0801(6) 0.0398(15) Uani 1 1 d . . . . .
O1 O -0.1434(14) 0.2359(4) 0.1984(7) 0.0418(16) Uani 1 1 d . . . . .
O4 O 0.0949(12) -0.0292(3) 0.3833(6) 0.0354(14) Uani 1 1 d . . . . .
N2 N -0.0119(16) 0.1506(4) 0.0630(8) 0.0355(17) Uani 1 1 d . . . . .
N1 N 0.4129(14) 0.3687(4) -0.0066(7) 0.0312(16) Uani 1 1 d . . . . .
C3 C -0.0153(18) 0.2197(5) 0.1148(9) 0.0340(19) Uani 1 1 d . . . . .
C5 C 0.4597(19) 0.2515(5) -0.1061(9) 0.035(2) Uani 1 1 d . . . . .
H5 H 0.5374 0.2230 -0.1653 0.042 Uiso 1 1 calc R U . . .
C2 C 0.1720(18) 0.2659(5) 0.0499(8) 0.0311(18) Uani 1 1 d . . . . .
C6 C 0.2803(18) 0.2226(5) -0.0340(8) 0.0311(18) Uani 1 1 d . . . . .
C10 C -0.0608(18) 0.0112(4) 0.3148(9) 0.0329(19) Uani 1 1 d . . . . .
C7 C 0.1660(19) 0.1465(5) -0.0281(9) 0.035(2) Uani 1 1 d . . . . .
C1 C 0.2361(18) 0.3384(5) 0.0618(9) 0.0331(19) Uani 1 1 d . . . . .
H1 H 0.1549 0.3676 0.1189 0.040 Uiso 1 1 calc R U . . .
C9 C 0.0604(17) 0.0520(5) 0.2133(9) 0.035(2) Uani 1 1 d . . . . .
H9A H 0.1828 0.0906 0.2530 0.042 Uiso 1 1 calc R U . . .
H9B H 0.1764 0.0174 0.1739 0.042 Uiso 1 1 calc R U . . .
C4 C 0.522(2) 0.3256(5) -0.0874(9) 0.037(2) Uani 1 1 d . . . . .
H4 H 0.6495 0.3469 -0.1348 0.045 Uiso 1 1 calc R U . . .
C8 C -0.1369(17) 0.0869(5) 0.1125(8) 0.0283(18) Uani 1 1 d . . . . .
H8A H -0.1892 0.0512 0.0454 0.034 Uiso 1 1 calc R U . . .
H8B H -0.3053 0.1018 0.1462 0.034 Uiso 1 1 calc R U . . .

loop_
_atom_site_aniso_label
_atom_site_aniso_U_11
_atom_site_aniso_U_22
_atom_site_aniso_U_33
_atom_site_aniso_U_23
_atom_site_aniso_U_13
_atom_site_aniso_U_12
Cd1 0.0322(5) 0.0240(4) 0.0457(5) 0.0030(4) 0.0156(4) 0.0020(3)
O3 0.024(3) 0.038(3) 0.049(4) 0.001(3) 0.015(3) 0.002(3)
O2 0.037(4) 0.036(3) 0.047(4) -0.006(3) 0.010(3) -0.008(3)
O1 0.033(4) 0.040(4) 0.057(4) 0.002(3) 0.023(3) -0.001(3)
O4 0.025(3) 0.029(3) 0.054(4) 0.009(3) 0.010(3) 0.003(2)
N2 0.031(4) 0.030(4) 0.047(5) 0.001(3) 0.014(3) -0.003(3)
N1 0.024(4) 0.029(4) 0.040(4) -0.001(3) 0.003(3) -0.002(3)
C3 0.025(4) 0.035(5) 0.042(5) 0.006(4) 0.006(4) 0.007(4)
C5 0.038(5) 0.032(4) 0.037(5) 0.000(4) 0.016(4) 0.001(4)
C2 0.026(4) 0.033(4) 0.036(5) 0.004(4) 0.010(4) 0.008(3)
C6 0.030(4) 0.025(4) 0.039(5) 0.001(3) 0.010(4) 0.002(3)
C10 0.033(5) 0.023(4) 0.044(5) -0.002(4) 0.013(4) -0.004(3)
C7 0.034(5) 0.027(4) 0.044(5) 0.002(4) 0.009(4) 0.000(4)
C1 0.027(5) 0.035(5) 0.039(5) -0.002(4) 0.011(4) 0.004(4)
C9 0.016(4) 0.037(5) 0.051(6) 0.004(4) 0.007(4) -0.004(3)
C4 0.035(5) 0.037(5) 0.044(5) 0.004(4) 0.020(4) -0.001(4)
C8 0.019(4) 0.040(5) 0.024(4) 0.002(3) -0.006(3) -0.002(3)

loop_
_atom_type_symbol
_atom_type_description
_atom_type_scat_dispersion_real
_atom_type_scat_dispersion_imag
_atom_type_scat_source
C C 0.0181 0.0091 'International Tables Vol C Tables 4.2.6.8 and 6.1.1.4'
H H 0.0000 0.0000 'International Tables Vol C Tables 4.2.6.8 and 6.1.1.4'
Cd Cd 0.1185 4.6533 'International Tables Vol C Tables 4.2.6.8 and 6.1.1.4'
N N 0.0311 0.0180 'International Tables Vol C Tables 4.2.6.8 and 6.1.1.4'
O O 0.0492 0.0322 'International Tables Vol C Tables 4.2.6.8 and 6.1.1.4'

loop_
_geom_angle_atom_site_label_1
_geom_angle_atom_site_label_2
_geom_angle_atom_site_label_3
_geom_angle
_geom_angle_site_symmetry_1
_geom_angle_site_symmetry_3
_geom_angle_publ_flag
O3 Cd1 O3 180.0 3_456 . ?
O3 Cd1 N1 84.2(2) 3_456 2_545 ?
O3 Cd1 N1 95.8(2) . 2_545 ?
O3 Cd1 N1 95.8(2) 3_456 4_466 ?
O3 Cd1 N1 84.2(2) . 4_466 ?
O4 Cd1 O3 90.4(2) 1_455 3_456 ?
O4 Cd1 O3 89.6(2) 3_556 3_456 ?
O4 Cd1 O3 89.6(2) 1_455 . ?
O4 Cd1 O3 90.4(2) 3_556 . ?
O4 Cd1 O4 180.0 3_556 1_455 ?
O4 Cd1 N1 94.5(2) 3_556 2_545 ?
O4 Cd1 N1 85.5(2) 1_455 2_545 ?
O4 Cd1 N1 85.5(2) 3_556 4_466 ?
O4 Cd1 N1 94.5(2) 1_455 4_466 ?
N1 Cd1 N1 180.0 4_466 2_545 ?
C10 O3 Cd1 123.4(6) . . ?
C10 O4 Cd1 128.2(6) . 1_655 ?
C3 N2 C7 112.2(7) . . ?
C3 N2 C8 123.4(7) . . ?
C7 N2 C8 123.5(7) . . ?
C1 N1 Cd1 121.0(6) . 2 ?
C1 N1 C4 117.9(7) . . ?
C4 N1 Cd1 120.8(6) . 2 ?
O1 C3 N2 124.5(8) . . ?
O1 C3 C2 129.2(9) . . ?
N2 C3 C2 106.3(7) . . ?
C6 C5 H5 122.1 . . ?
C6 C5 C4 115.9(8) . . ?
C4 C5 H5 122.1 . . ?
C6 C2 C3 108.0(8) . . ?
C1 C2 C3 130.8(8) . . ?
C1 C2 C6 121.3(8) . . ?
C5 C6 C2 120.1(8) . . ?
C5 C6 C7 131.0(8) . . ?
C2 C6 C7 108.9(7) . . ?
O3 C10 C9 117.7(8) . . ?
O4 C10 O3 124.9(8) . . ?
O4 C10 C9 117.3(7) . . ?
O2 C7 N2 125.9(8) . . ?
O2 C7 C6 129.3(8) . . ?
N2 C7 C6 104.6(7) . . ?
N1 C1 C2 120.5(8) . . ?
N1 C1 H1 119.7 . . ?
C2 C1 H1 119.7 . . ?
C10 C9 H9A 107.9 . . ?
C10 C9 H9B 107.9 . . ?
H9A C9 H9B 107.2 . . ?
C8 C9 C10 117.5(7) . . ?
C8 C9 H9A 107.9 . . ?
C8 C9 H9B 107.9 . . ?
N1 C4 C5 124.4(8) . . ?
N1 C4 H4 117.8 . . ?
C5 C4 H4 117.8 . . ?
N2 C8 C9 110.4(7) . . ?
N2 C8 H8A 109.6 . . ?
N2 C8 H8B 109.6 . . ?
C9 C8 H8A 109.6 . . ?
C9 C8 H8B 109.6 . . ?
H8A C8 H8B 108.1 . . ?

loop_
_geom_bond_atom_site_label_1
_geom_bond_atom_site_label_2
_geom_bond_distance
_geom_bond_site_symmetry_2
_geom_bond_publ_flag
Cd1 O3 2.289(6) 3_456 ?
Cd1 O3 2.289(6) . ?
Cd1 O4 2.278(6) 3_556 ?
Cd1 O4 2.278(6) 1_455 ?
Cd1 N1 2.444(7) 2_545 ?
Cd1 N1 2.444(7) 4_466 ?
O3 C10 1.260(10) . ?
O2 C7 1.190(11) . ?
O1 C3 1.215(11) . ?
O4 Cd1 2.278(6) 1_655 ?
O4 C10 1.239(11) . ?
N2 C3 1.388(12) . ?
N2 C7 1.414(12) . ?
N2 C8 1.457(11) . ?
N1 Cd1 2.444(7) 2 ?
N1 C1 1.342(11) . ?
N1 C4 1.350(12) . ?
C3 C2 1.500(12) . ?
C5 H5 0.9500 . ?
C5 C6 1.367(12) . ?
C5 C4 1.401(13) . ?
C2 C6 1.374(12) . ?
C2 C1 1.368(13) . ?
C6 C7 1.510(12) . ?
C10 C9 1.525(12) . ?
C1 H1 0.9500 . ?
C9 H9A 0.9900 . ?
C9 H9B 0.9900 . ?
C9 C8 1.506(12) . ?
C4 H4 0.9500 . ?
C8 H8A 0.9900 . ?
C8 H8B 0.9900 . ?

loop_
_geom_torsion_atom_site_label_1
_geom_torsion_atom_site_label_2
_geom_torsion_atom_site_label_3
_geom_torsion_atom_site_label_4
_geom_torsion
_geom_torsion_site_symmetry_1
_geom_torsion_site_symmetry_2
_geom_torsion_site_symmetry_3
_geom_torsion_site_symmetry_4
_geom_torsion_publ_flag
Cd1 O3 C10 O4 21.9(12) . . . . ?
Cd1 O3 C10 C9 -158.0(6) . . . . ?
Cd1 O4 C10 O3 -124.1(8) 1_655 . . . ?
Cd1 O4 C10 C9 55.8(10) 1_655 . . . ?
Cd1 N1 C1 C2 174.7(7) 2 . . . ?
Cd1 N1 C4 C5 -173.1(8) 2 . . . ?
O3 C10 C9 C8 -13.9(12) . . . . ?
O1 C3 C2 C6 177.0(10) . . . . ?
O1 C3 C2 C1 -4.2(17) . . . . ?
O4 C10 C9 C8 166.2(8) . . . . ?
N2 C3 C2 C6 -1.2(10) . . . . ?
N2 C3 C2 C1 177.5(10) . . . . ?
C3 N2 C7 O2 174.2(10) . . . . ?
C3 N2 C7 C6 -1.2(11) . . . . ?
C3 N2 C8 C9 -85.7(10) . . . . ?
C3 C2 C6 C5 -179.9(9) . . . . ?
C3 C2 C6 C7 0.5(10) . . . . ?
C3 C2 C1 N1 179.7(9) . . . . ?
C5 C6 C7 O2 5.7(18) . . . . ?
C5 C6 C7 N2 -179.2(10) . . . . ?
C2 C6 C7 O2 -174.8(10) . . . . ?
C2 C6 C7 N2 0.4(11) . . . . ?
C6 C5 C4 N1 -1.5(15) . . . . ?
C6 C2 C1 N1 -1.7(14) . . . . ?
C10 C9 C8 N2 151.2(8) . . . . ?
C7 N2 C3 O1 -176.9(9) . . . . ?
C7 N2 C3 C2 1.5(10) . . . . ?
C7 N2 C8 C9 82.6(11) . . . . ?
C1 N1 C4 C5 1.0(15) . . . . ?
C1 C2 C6 C5 1.2(14) . . . . ?
C1 C2 C6 C7 -178.4(9) . . . . ?
C4 N1 C1 C2 0.6(13) . . . . ?
C4 C5 C6 C2 0.3(14) . . . . ?
C4 C5 C6 C7 179.8(10) . . . . ?
C8 N2 C3 O1 -7.4(15) . . . . ?
C8 N2 C3 C2 170.9(8) . . . . ?
C8 N2 C7 O2 4.8(16) . . . . ?
C8 N2 C7 C6 -170.6(8) . . . . ?
